data_7121079
loop_
_publ_author_name
'de Bruin-Dickason, Caspar N'
'Sutcliffe, Thomas'
'Alvarez Lamsfus, Carlos'
'Deacon, Glen B.'
'Maron, Laurent'
'Jones, Cameron'

_publ_section_title
;
 Kinetic stabilisation of a molecular strontium hydride complex using an
 extremely bulky amidinate ligand.
;
_journal_issue 7
_journal_name_full 'Chemical communications (Cambridge, England)'
_journal_page_first 786
_journal_page_last 789
_journal_paper_doi 10.1039/c7cc09362d
_journal_volume 54
_journal_year 2018
_chemical_formula_sum 'C65 H72 N2'
_chemical_formula_weight 881.25
_space_group_IT_number 2
_space_group_name_Hall '-P 1'
_space_group_name_H-M_alt 'P -1'
_symmetry_cell_setting triclinic
_symmetry_space_group_name_Hall '-P 1'
_symmetry_space_group_name_H-M 'P -1'
_atom_sites_solution_hydrogens geom
_atom_sites_solution_primary direct
_atom_sites_solution_secondary difmap
_audit_creation_method SHELXL-97
_audit_update_record
;
2017-12-05 deposited with the CCDC.
2018-01-02 downloaded from the CCDC.
;
_cell_angle_alpha 97.154(2)
_cell_angle_beta 93.116(2)
_cell_angle_gamma 112.207(2)
_cell_formula_units_Z 2
_cell_length_a 10.7693(7)
_cell_length_b 13.8287(7)
_cell_length_c 18.7281(9)
_cell_measurement_reflns_used 10066
_cell_measurement_temperature 123(2)
_cell_measurement_theta_max 26.11
_cell_measurement_theta_min 2.22
_cell_volume 2546.4(2)
_computing_cell_refinement 'Bruker SAINT'
_computing_data_collection 'Bruker APEX2'
_computing_data_reduction 'Bruker SAINT'
_computing_molecular_graphics 'Bruker SHELXTL'
_computing_publication_material 'Bruker SHELXTL'
_computing_structure_refinement 'SHELXL-97 (Sheldrick, 1997)'
_computing_structure_solution 'SHELXS-97 (Sheldrick 2008)'
_diffrn_ambient_temperature 123(2)
_diffrn_measured_fraction_theta_full 0.993
_diffrn_measured_fraction_theta_max 0.993
_diffrn_measurement_device_type 'Bruker Apex X8'
_diffrn_radiation_monochromator graphite
_diffrn_radiation_source 'fine-focus sealed tube'
_diffrn_radiation_type MoK\a
_diffrn_radiation_wavelength 0.71073
_diffrn_reflns_av_R_equivalents 0.0688
_diffrn_reflns_av_sigmaI/netI 0.0842
_diffrn_reflns_limit_h_max 13
_diffrn_reflns_limit_h_min -13
_diffrn_reflns_limit_k_max 17
_diffrn_reflns_limit_k_min -16
_diffrn_reflns_limit_l_max 23
_diffrn_reflns_limit_l_min -21
_diffrn_reflns_number 43347
_diffrn_reflns_theta_full 26.11
_diffrn_reflns_theta_max 26.11
_diffrn_reflns_theta_min 2.22
_exptl_absorpt_coefficient_mu 0.065
_exptl_absorpt_correction_T_max 0.992
_exptl_absorpt_correction_T_min 0.985
_exptl_absorpt_correction_type multi-scan
_exptl_absorpt_process_details 'Sortav (Blessing)'
_exptl_crystal_colour colorless
_exptl_crystal_density_diffrn 1.149
_exptl_crystal_density_method 'not measured'
_exptl_crystal_description block
_exptl_crystal_F_000 952
_exptl_crystal_size_max 0.16
_exptl_crystal_size_mid 0.13
_exptl_crystal_size_min 0.11
_refine_diff_density_max 1.415
_refine_diff_density_min -0.431
_refine_diff_density_rms 0.061
_refine_ls_extinction_method none
_refine_ls_goodness_of_fit_ref 1.023
_refine_ls_hydrogen_treatment constr
_refine_ls_matrix_type full
_refine_ls_number_parameters 611
_refine_ls_number_reflns 10066
_refine_ls_number_restraints 6
_refine_ls_restrained_S_all 1.036
_refine_ls_R_factor_all 0.1314
_refine_ls_R_factor_gt 0.0702
_refine_ls_shift/su_max 0.000
_refine_ls_shift/su_mean 0.000
_refine_ls_structure_factor_coef Fsqd
_refine_ls_weighting_details 'calc w=1/[\s^2^(Fo^2^)+(0.0812P)^2^+2.5698P] where P=(Fo^2^+2Fc^2^)/3'
_refine_ls_weighting_scheme calc
_refine_ls_wR_factor_gt 0.1656
_refine_ls_wR_factor_ref 0.1996
_reflns_number_gt 5943
_reflns_number_total 10066
_reflns_threshold_expression >2sigma(I)
_cod_data_source_file c7cc09362d2.cif
_cod_data_source_block compound3S
_cod_depositor_comments 'Adding full bibliography for 7121071--7121080.cif.'
_cod_original_sg_symbol_H-M P-1
_cod_database_code 7121079

loop_
_symmetry_equiv_pos_as_xyz
'x, y, z'
'-x, -y, -z'

loop_
_atom_site_label
_atom_site_type_symbol
_atom_site_fract_x
_atom_site_fract_y
_atom_site_fract_z
_atom_site_U_iso_or_equiv
_atom_site_adp_type
_atom_site_occupancy
_atom_site_symmetry_multiplicity
_atom_site_calc_flag
_atom_site_refinement_flags
N1 N 0.4985(2) 0.72537(17) 0.24904(12) 0.0160(5) Uani 1 1 d .
H1 H 0.5864 0.7433 0.2539 0.019 Uiso 1 1 calc R
C1 C 0.4526(3) 0.7853(2) 0.21098(14) 0.0148(6) Uani 1 1 d .
N2 N 0.3240(2) 0.75978(18) 0.20177(12) 0.0200(5) Uani 1 1 d .
C2 C 0.5668(3) 0.8789(2) 0.18603(15) 0.0167(6) Uani 1 1 d .
C3 C 0.5590(3) 0.9833(2) 0.22088(16) 0.0226(7) Uani 1 1 d .
H00F H 0.4696 0.9836 0.2058 0.027 Uiso 1 1 calc R
H00H H 0.5694 0.9889 0.2743 0.027 Uiso 1 1 calc R
C4 C 0.7089(3) 0.8836(2) 0.20968(16) 0.0199(6) Uani 1 1 d .
H00D H 0.7213 0.8887 0.2630 0.024 Uiso 1 1 calc R
H00E H 0.7174 0.8178 0.1877 0.024 Uiso 1 1 calc R
C5 C 0.5533(3) 0.8720(2) 0.10273(15) 0.0197(6) Uani 1 1 d .
H00B H 0.5612 0.8063 0.0800 0.024 Uiso 1 1 calc R
H00C H 0.4634 0.8694 0.0856 0.024 Uiso 1 1 calc R
C6 C 0.6637(3) 0.9681(2) 0.08011(16) 0.0241(7) Uani 1 1 d .
H00W H 0.6524 0.9630 0.0262 0.029 Uiso 1 1 calc R
C7 C 0.6514(3) 1.0698(2) 0.11524(17) 0.0301(8) Uani 1 1 d .
H01C H 0.5616 1.0688 0.0996 0.036 Uiso 1 1 calc R
H01D H 0.7211 1.1319 0.0999 0.036 Uiso 1 1 calc R
C8 C 0.6700(3) 1.0779(2) 0.19788(17) 0.0284(7) Uani 1 1 d .
H015 H 0.6627 1.1446 0.2208 0.034 Uiso 1 1 calc R
C9 C 0.8085(3) 1.0805(2) 0.22167(18) 0.0301(8) Uani 1 1 d .
H01A H 0.8214 1.0865 0.2750 0.036 Uiso 1 1 calc R
H01B H 0.8795 1.1425 0.2070 0.036 Uiso 1 1 calc R
C10 C 0.8189(3) 0.9791(2) 0.18629(16) 0.0252(7) Uani 1 1 d .
H00S H 0.9094 0.9800 0.2023 0.030 Uiso 1 1 calc R
C11 C 0.8022(3) 0.9699(2) 0.10411(16) 0.0263(7) Uani 1 1 d .
H00I H 0.8103 0.9041 0.0816 0.032 Uiso 1 1 calc R
H00N H 0.8736 1.0307 0.0886 0.032 Uiso 1 1 calc R
C12 C 0.2557(3) 0.8053(2) 0.15854(15) 0.0192(6) Uani 1 1 d .
C13 C 0.2129(3) 0.8834(2) 0.18998(16) 0.0216(7) Uani 1 1 d .
C14 C 0.1412(3) 0.9224(2) 0.14557(17) 0.0248(7) Uani 1 1 d .
H00O H 0.1152 0.9773 0.1660 0.030 Uiso 1 1 calc R
C15 C 0.1069(3) 0.8833(2) 0.07268(16) 0.0246(7) Uani 1 1 d .
H00U H 0.0592 0.9119 0.0432 0.030 Uiso 1 1 calc R
C16 C 0.1427(3) 0.8020(2) 0.04291(16) 0.0220(7) Uani 1 1 d .
H00K H 0.1171 0.7739 -0.0070 0.026 Uiso 1 1 calc R
C17 C 0.2154(3) 0.7609(2) 0.08469(15) 0.0194(6) Uani 1 1 d .
C18 C 0.2360(3) 0.9195(2) 0.27134(16) 0.0262(7) Uani 1 1 d .
H00X H 0.3195 0.9111 0.2901 0.031 Uiso 1 1 calc R
C19 C 0.2557(4) 1.0347(3) 0.29390(19) 0.0426(9) Uani 1 1 d .
H01Y H 0.3253 1.0799 0.2675 0.064 Uiso 1 1 calc R
H H 0.2839 1.0553 0.3461 0.064 Uiso 1 1 calc R
HA H 0.1706 1.0428 0.2827 0.064 Uiso 1 1 calc R
C20 C 0.1179(3) 0.8465(3) 0.30565(18) 0.0383(9) Uani 1 1 d .
H01S H 0.0345 0.8530 0.2879 0.058 Uiso 1 1 calc R
H01T H 0.1341 0.8664 0.3584 0.058 Uiso 1 1 calc R
H01U H 0.1093 0.7732 0.2926 0.058 Uiso 1 1 calc R
C21 C 0.2429(3) 0.6652(2) 0.05436(15) 0.0212(6) Uani 1 1 d .
H00M H 0.3330 0.6736 0.0776 0.025 Uiso 1 1 calc R
C22 C 0.2471(4) 0.6509(3) -0.02753(17) 0.0326(8) Uani 1 1 d .
H01J H 0.1577 0.6367 -0.0519 0.049 Uiso 1 1 calc R
H01K H 0.2730 0.5913 -0.0425 0.049 Uiso 1 1 calc R
H01L H 0.3132 0.7155 -0.0408 0.049 Uiso 1 1 calc R
C23 C 0.1372(3) 0.5668(2) 0.07593(18) 0.0293(7) Uani 1 1 d .
H01E H 0.1455 0.5722 0.1288 0.044 Uiso 1 1 calc R
H01F H 0.1512 0.5040 0.0544 0.044 Uiso 1 1 calc R
H01G H 0.0468 0.5612 0.0585 0.044 Uiso 1 1 calc R
C24 C 0.4217(3) 0.6372(2) 0.28205(14) 0.0161(6) Uani 1 1 d .
C25 C 0.3894(3) 0.5339(2) 0.24624(14) 0.0156(6) Uani 1 1 d .
C26 C 0.3327(3) 0.4502(2) 0.28412(14) 0.0178(6) Uani 1 1 d .
H00A H 0.3125 0.3801 0.2607 0.021 Uiso 1 1 calc R
C27 C 0.3049(3) 0.4659(2) 0.35527(15) 0.0215(7) Uani 1 1 d .
C28 C 0.3383(3) 0.5683(2) 0.38942(15) 0.0200(6) Uani 1 1 d .
H007 H 0.3201 0.5799 0.4381 0.024 Uiso 1 1 calc R
C29 C 0.3978(3) 0.6548(2) 0.35438(15) 0.0182(6) Uani 1 1 d .
C30 C 0.4170(3) 0.5159(2) 0.16725(14) 0.0160(6) Uani 1 1 d .
H009 H 0.3683 0.5502 0.1391 0.019 Uiso 1 1 calc R
C31 C 0.5655(3) 0.5678(2) 0.15648(15) 0.0186(6) Uani 1 1 d .
C32 C 0.6678(3) 0.5818(2) 0.20958(16) 0.0236(7) Uani 1 1 d .
H00G H 0.6456 0.5598 0.2550 0.028 Uiso 1 1 calc R
C33 C 0.8026(3) 0.6274(2) 0.19762(18) 0.0299(8) Uani 1 1 d .
H011 H 0.8717 0.6361 0.2346 0.036 Uiso 1 1 calc R
C34 C 0.8359(3) 0.6599(2) 0.13197(19) 0.0324(8) Uani 1 1 d .
H01R H 0.9279 0.6917 0.1239 0.039 Uiso 1 1 calc R
C35 C 0.7350(3) 0.6462(2) 0.07795(18) 0.0306(8) Uani 1 1 d .
H017 H 0.7577 0.6681 0.0326 0.037 Uiso 1 1 calc R
C36 C 0.6004(3) 0.6002(2) 0.09001(16) 0.0237(7) Uani 1 1 d .
H00Q H 0.5315 0.5907 0.0527 0.028 Uiso 1 1 calc R
C37 C 0.3576(3) 0.3982(2) 0.13556(14) 0.0188(6) Uani 1 1 d .
C38 C 0.4370(3) 0.3415(2) 0.11970(17) 0.0283(7) Uani 1 1 d .
H013 H 0.5325 0.3764 0.1265 0.034 Uiso 1 1 calc R
C39 C 0.3780(4) 0.2337(3) 0.09394(19) 0.0379(9) Uani 1 1 d .
H01O H 0.4338 0.1956 0.0835 0.046 Uiso 1 1 calc R
C40 C 0.2406(4) 0.1815(3) 0.08334(17) 0.0353(8) Uani 1 1 d .
H01I H 0.2010 0.1078 0.0657 0.042 Uiso 1 1 calc R
C41 C 0.1603(3) 0.2375(2) 0.09864(16) 0.0300(8) Uani 1 1 d .
H012 H 0.0648 0.2021 0.0917 0.036 Uiso 1 1 calc R
C42 C 0.2180(3) 0.3445(2) 0.12385(15) 0.0240(7) Uani 1 1 d .
H00J H 0.1617 0.3824 0.1334 0.029 Uiso 1 1 calc R
C43 C 0.4498(3) 0.7691(2) 0.39406(15) 0.0199(6) Uani 1 1 d .
H00L H 0.4226 0.8107 0.3609 0.024 Uiso 1 1 calc R
C44 C 0.6032(3) 0.8178(2) 0.40659(15) 0.0220(7) Uani 1 1 d .
C45 C 0.6810(3) 0.7573(3) 0.40387(16) 0.0280(7) Uani 1 1 d .
H00Y H 0.6375 0.6823 0.3959 0.034 Uiso 1 1 calc R
C46 C 0.8202(3) 0.8038(3) 0.41250(18) 0.0361(8) Uani 1 1 d .
H01N H 0.8714 0.7608 0.4099 0.043 Uiso 1 1 calc R
C47 C 0.8849(3) 0.9121(3) 0.42488(18) 0.0382(9) Uani 1 1 d .
H01Q H 0.9807 0.9443 0.4302 0.046 Uiso 1 1 calc R
C48 C 0.8096(3) 0.9740(3) 0.42955(18) 0.0372(8) Uani 1 1 d .
H01P H 0.8537 1.0488 0.4396 0.045 Uiso 1 1 calc R
C49 C 0.6703(3) 0.9272(2) 0.41962(16) 0.0292(7) Uani 1 1 d .
H019 H 0.6196 0.9706 0.4217 0.035 Uiso 1 1 calc R
C50 C 0.3827(3) 0.7780(2) 0.46283(15) 0.0218(7) Uani 1 1 d .
C51 C 0.4526(3) 0.8097(2) 0.53152(16) 0.0273(7) Uani 1 1 d .
H00T H 0.5477 0.8299 0.5369 0.033 Uiso 1 1 calc R
C52 C 0.3856(4) 0.8124(3) 0.59278(17) 0.0329(8) Uani 1 1 d .
H018 H 0.4355 0.8346 0.6394 0.039 Uiso 1 1 calc R
C53 C 0.2481(4) 0.7833(3) 0.58657(18) 0.0354(8) Uani 1 1 d .
H01H H 0.2025 0.7841 0.6285 0.042 Uiso 1 1 calc R
C54 C 0.1769(3) 0.7529(3) 0.51824(19) 0.0359(8) Uani 1 1 d .
H01M H 0.0819 0.7335 0.5131 0.043 Uiso 1 1 calc R
C55 C 0.2438(3) 0.7505(2) 0.45737(17) 0.0298(8) Uani 1 1 d .
H010 H 0.1937 0.7297 0.4108 0.036 Uiso 1 1 calc R
C56 C 0.2419(3) 0.3722(2) 0.39479(16) 0.0284(7) Uani 1 1 d .
H014 H 0.2146 0.3991 0.4409 0.034 Uiso 1 1 calc R
C57 C 0.1158(4) 0.2869(3) 0.3520(2) 0.0465(10) Uani 1 1 d .
H01V H 0.0508 0.3179 0.3398 0.070 Uiso 1 1 calc R
H01W H 0.0754 0.2312 0.3812 0.070 Uiso 1 1 calc R
H01X H 0.1400 0.2566 0.3074 0.070 Uiso 1 1 calc R
C58 C 0.3425(4) 0.3252(3) 0.4146(2) 0.0594(12) Uani 1 1 d .
H01Z H 0.3716 0.2984 0.3704 0.089 Uiso 1 1 calc R
HB H 0.3002 0.2669 0.4415 0.089 Uiso 1 1 calc R
HC H 0.4209 0.3796 0.4447 0.089 Uiso 1 1 calc R
C59 C 0.7590(6) 0.4820(4) 0.4088(3) 0.0896(17) Uani 1 1 d U
H4AA H 0.7216 0.5354 0.4028 0.134 Uiso 1 1 calc R
HD H 0.8276 0.5078 0.4508 0.134 Uiso 1 1 calc R
HE H 0.6866 0.4164 0.4163 0.134 Uiso 1 1 calc R
C60 C 0.8199(7) 0.4621(4) 0.3445(3) 0.0792(16) Uani 1 1 d .
C61 C 0.9550(5) 0.5095(4) 0.3420(3) 0.0623(12) Uani 1 1 d .
H1AA H 1.0124 0.5536 0.3835 0.075 Uiso 1 1 calc R
C62 C 1.0100(5) 0.4920(5) 0.2753(3) 0.0818(16) Uani 1 1 d .
H3AA H 1.1023 0.5323 0.2713 0.098 Uiso 1 1 calc R
C63 C 0.9372(5) 0.4229(4) 0.2208(2) 0.0575(12) Uani 1 1 d .
H0AA H 0.9772 0.4074 0.1793 0.069 Uiso 1 1 calc R
C64 C 0.7944(5) 0.3700(3) 0.2242(2) 0.0649(13) Uani 1 1 d .
H2AA H 0.7384 0.3207 0.1841 0.078 Uiso 1 1 calc R
C65 C 0.7416(4) 0.3908(3) 0.28407(19) 0.0404(9) Uani 1 1 d .
H01 H 0.6473 0.3559 0.2858 0.049 Uiso 1 1 calc R

loop_
_atom_site_aniso_label
_atom_site_aniso_U_11
_atom_site_aniso_U_22
_atom_site_aniso_U_33
_atom_site_aniso_U_23
_atom_site_aniso_U_13
_atom_site_aniso_U_12
N1 0.0129(12) 0.0162(12) 0.0185(12) 0.0049(10) 0.0039(10) 0.0041(10)
C1 0.0176(15) 0.0130(14) 0.0119(14) -0.0018(11) 0.0019(11) 0.0049(12)
N2 0.0175(13) 0.0215(13) 0.0205(13) 0.0058(10) 0.0028(10) 0.0060(11)
C2 0.0175(15) 0.0135(14) 0.0190(15) 0.0047(11) 0.0054(12) 0.0047(12)
C3 0.0233(16) 0.0154(15) 0.0279(17) 0.0043(12) 0.0101(13) 0.0050(13)
C4 0.0189(15) 0.0179(15) 0.0217(15) 0.0031(12) 0.0033(12) 0.0057(12)
C5 0.0186(15) 0.0186(15) 0.0202(15) 0.0044(12) 0.0056(12) 0.0046(12)
C6 0.0286(17) 0.0244(17) 0.0205(16) 0.0094(13) 0.0087(13) 0.0090(14)
C7 0.0316(19) 0.0220(17) 0.041(2) 0.0155(14) 0.0140(15) 0.0105(14)
C8 0.0323(18) 0.0144(16) 0.0370(19) 0.0024(13) 0.0155(15) 0.0065(14)
C9 0.0251(18) 0.0228(17) 0.0315(18) -0.0004(14) 0.0085(14) -0.0022(14)
C10 0.0173(16) 0.0262(17) 0.0271(17) 0.0047(13) 0.0055(13) 0.0025(13)
C11 0.0242(17) 0.0200(16) 0.0307(18) 0.0044(13) 0.0113(14) 0.0030(13)
C12 0.0130(14) 0.0195(15) 0.0240(16) 0.0084(12) 0.0045(12) 0.0033(12)
C13 0.0166(15) 0.0247(16) 0.0235(16) 0.0063(13) 0.0066(13) 0.0068(13)
C14 0.0212(16) 0.0241(17) 0.0328(18) 0.0063(13) 0.0075(14) 0.0118(14)
C15 0.0223(16) 0.0264(17) 0.0292(18) 0.0107(14) 0.0036(13) 0.0119(14)
C16 0.0209(16) 0.0245(16) 0.0205(16) 0.0082(12) 0.0029(13) 0.0071(13)
C17 0.0166(15) 0.0183(15) 0.0229(16) 0.0081(12) 0.0061(12) 0.0042(12)
C18 0.0224(17) 0.0328(18) 0.0242(17) 0.0019(13) 0.0024(13) 0.0122(14)
C19 0.050(2) 0.038(2) 0.038(2) -0.0059(17) -0.0012(18) 0.0200(18)
C20 0.035(2) 0.052(2) 0.0246(18) 0.0070(16) 0.0090(15) 0.0113(17)
C21 0.0180(15) 0.0186(15) 0.0246(16) 0.0042(12) 0.0023(13) 0.0042(12)
C22 0.043(2) 0.0299(19) 0.0288(18) 0.0062(14) 0.0096(16) 0.0179(16)
C23 0.0262(18) 0.0235(17) 0.0333(18) 0.0039(14) 0.0024(14) 0.0045(14)
C24 0.0132(14) 0.0163(15) 0.0191(15) 0.0059(11) 0.0024(12) 0.0051(12)
C25 0.0128(14) 0.0171(15) 0.0159(14) 0.0040(11) 0.0019(11) 0.0040(12)
C26 0.0206(16) 0.0142(14) 0.0175(15) 0.0003(11) 0.0035(12) 0.0058(12)
C27 0.0243(17) 0.0203(16) 0.0199(16) 0.0066(12) 0.0058(13) 0.0071(13)
C28 0.0257(16) 0.0227(16) 0.0140(14) 0.0047(12) 0.0067(12) 0.0109(13)
C29 0.0163(15) 0.0190(15) 0.0183(15) 0.0006(12) 0.0003(12) 0.0068(12)
C30 0.0172(15) 0.0160(14) 0.0146(14) 0.0030(11) 0.0038(12) 0.0056(12)
C31 0.0221(16) 0.0145(15) 0.0194(15) 0.0028(11) 0.0064(13) 0.0069(12)
C32 0.0247(17) 0.0222(16) 0.0252(17) 0.0052(13) 0.0061(13) 0.0098(13)
C33 0.0223(17) 0.0241(17) 0.043(2) 0.0053(15) 0.0052(15) 0.0087(14)
C34 0.0246(18) 0.0219(17) 0.053(2) 0.0053(15) 0.0203(17) 0.0092(14)
C35 0.040(2) 0.0222(17) 0.0327(19) 0.0083(14) 0.0224(16) 0.0118(15)
C36 0.0295(18) 0.0208(16) 0.0210(16) 0.0019(12) 0.0078(13) 0.0096(14)
C37 0.0264(17) 0.0165(15) 0.0121(14) 0.0041(11) 0.0037(12) 0.0057(13)
C38 0.0292(18) 0.0222(17) 0.0322(18) 0.0019(14) 0.0093(15) 0.0085(14)
C39 0.047(2) 0.0240(18) 0.045(2) -0.0014(15) 0.0122(18) 0.0164(17)
C40 0.056(2) 0.0182(17) 0.0256(18) 0.0005(13) 0.0083(16) 0.0075(16)
C41 0.0320(19) 0.0241(18) 0.0228(17) 0.0045(13) -0.0002(14) -0.0015(15)
C42 0.0265(17) 0.0216(17) 0.0202(16) 0.0044(13) 0.0028(13) 0.0048(14)
C43 0.0259(17) 0.0184(15) 0.0162(15) 0.0032(12) 0.0027(12) 0.0092(13)
C44 0.0257(17) 0.0222(16) 0.0164(15) -0.0001(12) 0.0028(13) 0.0083(13)
C45 0.0306(19) 0.0254(17) 0.0248(17) -0.0004(13) -0.0011(14) 0.0092(15)
C46 0.0272(19) 0.041(2) 0.036(2) -0.0075(16) -0.0052(15) 0.0138(17)
C47 0.0218(18) 0.045(2) 0.035(2) -0.0080(16) -0.0024(15) 0.0040(16)
C48 0.034(2) 0.0258(18) 0.037(2) -0.0066(15) 0.0019(16) -0.0005(16)
C49 0.0309(19) 0.0234(17) 0.0288(18) -0.0016(14) 0.0046(15) 0.0071(15)
C50 0.0286(17) 0.0167(15) 0.0222(16) 0.0021(12) 0.0056(13) 0.0111(13)
C51 0.0344(19) 0.0260(17) 0.0232(17) 0.0015(13) 0.0036(14) 0.0142(15)
C52 0.048(2) 0.0320(19) 0.0199(17) 0.0018(14) 0.0065(15) 0.0176(17)
C53 0.047(2) 0.0315(19) 0.0297(19) 0.0003(15) 0.0155(17) 0.0175(17)
C54 0.0301(19) 0.037(2) 0.042(2) 0.0003(16) 0.0129(16) 0.0159(16)
C55 0.0310(19) 0.0308(18) 0.0270(18) -0.0020(14) 0.0032(15) 0.0132(15)
C56 0.042(2) 0.0228(17) 0.0205(16) 0.0068(13) 0.0149(15) 0.0102(15)
C57 0.043(2) 0.034(2) 0.056(2) 0.0219(18) 0.0151(19) 0.0008(18)
C58 0.055(3) 0.057(3) 0.070(3) 0.046(2) 0.002(2) 0.016(2)
C59 0.173(5) 0.055(3) 0.058(3) 0.020(2) 0.062(3) 0.053(3)
C60 0.138(5) 0.052(3) 0.059(3) 0.025(2) 0.035(3) 0.042(3)
C61 0.056(3) 0.057(3) 0.062(3) 0.005(2) -0.003(2) 0.011(2)
C62 0.064(3) 0.101(4) 0.091(4) 0.045(4) 0.006(3) 0.035(3)
C63 0.068(3) 0.060(3) 0.051(3) 0.011(2) 0.028(2) 0.028(3)
C64 0.093(4) 0.050(3) 0.054(3) 0.015(2) 0.010(3) 0.027(3)
C65 0.051(2) 0.030(2) 0.039(2) 0.0090(17) 0.0073(18) 0.0130(18)

loop_
_atom_type_symbol
_atom_type_description
_atom_type_scat_dispersion_real
_atom_type_scat_dispersion_imag
_atom_type_scat_source
C C 0.0033 0.0016 'International Tables Vol C Tables 4.2.6.8 and 6.1.1.4'
H H 0.0000 0.0000 'International Tables Vol C Tables 4.2.6.8 and 6.1.1.4'
N N 0.0061 0.0033 'International Tables Vol C Tables 4.2.6.8 and 6.1.1.4'

loop_
_geom_angle_atom_site_label_1
_geom_angle_atom_site_label_2
_geom_angle_atom_site_label_3
_geom_angle
C1 N1 C24 128.1(2)
C1 N1 H1 116.0
C24 N1 H1 116.0
N2 C1 N1 117.5(2)
N2 C1 C2 128.7(2)
N1 C1 C2 113.8(2)
C1 N2 C12 126.2(2)
C3 C2 C4 107.5(2)
C3 C2 C5 109.1(2)
C4 C2 C5 107.3(2)
C3 C2 C1 108.6(2)
C4 C2 C1 112.6(2)
C5 C2 C1 111.7(2)
C8 C3 C2 110.4(2)
C8 C3 H00F 109.6
C2 C3 H00F 109.6
C8 C3 H00H 109.6
C2 C3 H00H 109.6
H00F C3 H00H 108.1
C10 C4 C2 111.0(2)
C10 C4 H00D 109.4
C2 C4 H00D 109.4
C10 C4 H00E 109.4
C2 C4 H00E 109.4
H00D C4 H00E 108.0
C6 C5 C2 110.4(2)
C6 C5 H00B 109.6
C2 C5 H00B 109.6
C6 C5 H00C 109.6
C2 C5 H00C 109.6
H00B C5 H00C 108.1
C11 C6 C7 109.8(2)
C11 C6 C5 109.6(2)
C7 C6 C5 109.6(2)
C11 C6 H00W 109.3
C7 C6 H00W 109.3
C5 C6 H00W 109.3
C6 C7 C8 109.2(2)
C6 C7 H01C 109.8
C8 C7 H01C 109.8
C6 C7 H01D 109.8
C8 C7 H01D 109.8
H01C C7 H01D 108.3
C9 C8 C3 110.6(3)
C9 C8 C7 109.6(2)
C3 C8 C7 109.2(3)
C9 C8 H015 109.1
C3 C8 H015 109.1
C7 C8 H015 109.1
C8 C9 C10 108.7(2)
C8 C9 H01A 109.9
C10 C9 H01A 109.9
C8 C9 H01B 109.9
C10 C9 H01B 109.9
H01A C9 H01B 108.3
C9 C10 C11 110.6(3)
C9 C10 C4 109.5(2)
C11 C10 C4 109.5(2)
C9 C10 H00S 109.1
C11 C10 H00S 109.1
C4 C10 H00S 109.1
C10 C11 C6 108.8(2)
C10 C11 H00I 109.9
C6 C11 H00I 109.9
C10 C11 H00N 109.9
C6 C11 H00N 109.9
H00I C11 H00N 108.3
C13 C12 C17 120.1(3)
C13 C12 N2 120.8(2)
C17 C12 N2 118.6(2)
C14 C13 C12 118.5(3)
C14 C13 C18 120.5(3)
C12 C13 C18 120.8(3)
C15 C14 C13 121.7(3)
C15 C14 H00O 119.1
C13 C14 H00O 119.1
C14 C15 C16 119.4(3)
C14 C15 H00U 120.3
C16 C15 H00U 120.3
C15 C16 C17 121.2(3)
C15 C16 H00K 119.4
C17 C16 H00K 119.4
C16 C17 C12 118.8(3)
C16 C17 C21 121.4(3)
C12 C17 C21 119.6(2)
C13 C18 C19 114.2(3)
C13 C18 C20 108.7(2)
C19 C18 C20 110.4(3)
C13 C18 H00X 107.8
C19 C18 H00X 107.8
C20 C18 H00X 107.8
C18 C19 H01Y 109.5
C18 C19 H 109.5
H01Y C19 H 109.5
C18 C19 HA 109.5
H01Y C19 HA 109.5
H C19 HA 109.5
C18 C20 H01S 109.5
C18 C20 H01T 109.5
H01S C20 H01T 109.5
C18 C20 H01U 109.5
H01S C20 H01U 109.5
H01T C20 H01U 109.5
C17 C21 C23 108.8(2)
C17 C21 C22 114.3(2)
C23 C21 C22 110.3(2)
C17 C21 H00M 107.7
C23 C21 H00M 107.7
C22 C21 H00M 107.7
C21 C22 H01J 109.5
C21 C22 H01K 109.5
H01J C22 H01K 109.5
C21 C22 H01L 109.5
H01J C22 H01L 109.5
H01K C22 H01L 109.5
C21 C23 H01E 109.5
C21 C23 H01F 109.5
H01E C23 H01F 109.5
C21 C23 H01G 109.5
H01E C23 H01G 109.5
H01F C23 H01G 109.5
C29 C24 C25 120.4(2)
C29 C24 N1 118.9(2)
C25 C24 N1 119.9(2)
C26 C25 C24 118.4(2)
C26 C25 C30 121.7(2)
C24 C25 C30 119.9(2)
C27 C26 C25 122.0(2)
C27 C26 H00A 119.0
C25 C26 H00A 119.0
C28 C27 C26 118.5(3)
C28 C27 C56 121.0(2)
C26 C27 C56 120.5(2)
C27 C28 C29 121.7(3)
C27 C28 H007 119.2
C29 C28 H007 119.2
C28 C29 C24 119.0(2)
C28 C29 C43 122.2(2)
C24 C29 C43 118.6(2)
C31 C30 C37 111.7(2)
C31 C30 C25 113.3(2)
C37 C30 C25 111.4(2)
C31 C30 H009 106.7
C37 C30 H009 106.7
C25 C30 H009 106.7
C32 C31 C36 118.5(3)
C32 C31 C30 122.3(3)
C36 C31 C30 119.2(3)
C31 C32 C33 121.1(3)
C31 C32 H00G 119.5
C33 C32 H00G 119.5
C34 C33 C32 119.9(3)
C34 C33 H011 120.0
C32 C33 H011 120.0
C33 C34 C35 120.0(3)
C33 C34 H01R 120.0
C35 C34 H01R 120.0
C34 C35 C36 120.0(3)
C34 C35 H017 120.0
C36 C35 H017 120.0
C35 C36 C31 120.6(3)
C35 C36 H00Q 119.7
C31 C36 H00Q 119.7
C38 C37 C42 118.1(3)
C38 C37 C30 122.6(3)
C42 C37 C30 119.2(2)
C37 C38 C39 120.4(3)
C37 C38 H013 119.8
C39 C38 H013 119.8
C40 C39 C38 121.0(3)
C40 C39 H01O 119.5
C38 C39 H01O 119.5
C39 C40 C41 119.1(3)
C39 C40 H01I 120.5
C41 C40 H01I 120.5
C42 C41 C40 120.3(3)
C42 C41 H012 119.9
C40 C41 H012 119.9
C41 C42 C37 121.1(3)
C41 C42 H00J 119.5
C37 C42 H00J 119.5
C44 C43 C50 113.4(2)
C44 C43 C29 111.4(2)
C50 C43 C29 112.0(2)
C44 C43 H00L 106.5
C50 C43 H00L 106.5
C29 C43 H00L 106.5
C45 C44 C49 117.7(3)
C45 C44 C43 122.6(3)
C49 C44 C43 119.7(3)
C46 C45 C44 121.4(3)
C46 C45 H00Y 119.3
C44 C45 H00Y 119.3
C47 C46 C45 120.1(3)
C47 C46 H01N 119.9
C45 C46 H01N 119.9
C46 C47 C48 119.5(3)
C46 C47 H01Q 120.2
C48 C47 H01Q 120.2
C49 C48 C47 120.2(3)
C49 C48 H01P 119.9
C47 C48 H01P 119.9
C48 C49 C44 121.1(3)
C48 C49 H019 119.5
C44 C49 H019 119.5
C51 C50 C55 117.6(3)
C51 C50 C43 123.2(3)
C55 C50 C43 119.1(3)
C50 C51 C52 120.9(3)
C50 C51 H00T 119.5
C52 C51 H00T 119.5
C53 C52 C51 120.7(3)
C53 C52 H018 119.6
C51 C52 H018 119.6
C52 C53 C54 119.0(3)
C52 C53 H01H 120.5
C54 C53 H01H 120.5
C55 C54 C53 120.1(3)
C55 C54 H01M 119.9
C53 C54 H01M 119.9
C54 C55 C50 121.5(3)
C54 C55 H010 119.3
C50 C55 H010 119.3
C58 C56 C57 110.0(3)
C58 C56 C27 111.3(3)
C57 C56 C27 112.7(3)
C58 C56 H014 107.5
C57 C56 H014 107.5
C27 C56 H014 107.5
C56 C57 H01V 109.5
C56 C57 H01W 109.5
H01V C57 H01W 109.5
C56 C57 H01X 109.5
H01V C57 H01X 109.5
H01W C57 H01X 109.5
C56 C58 H01Z 109.5
C56 C58 HB 109.5
H01Z C58 HB 109.5
C56 C58 HC 109.5
H01Z C58 HC 109.5
HB C58 HC 109.5
C60 C59 H4AA 109.5
C60 C59 HD 109.5
H4AA C59 HD 109.5
C60 C59 HE 109.5
H4AA C59 HE 109.5
HD C59 HE 109.5
C61 C60 C65 118.2(4)
C61 C60 C59 120.9(5)
C65 C60 C59 120.8(5)
C60 C61 C62 118.9(5)
C60 C61 H1AA 120.5
C62 C61 H1AA 120.5
C63 C62 C61 121.8(5)
C63 C62 H3AA 119.1
C61 C62 H3AA 119.1
C62 C63 C64 118.9(4)
C62 C63 H0AA 120.5
C64 C63 H0AA 120.5
C65 C64 C63 119.3(4)
C65 C64 H2AA 120.4
C63 C64 H2AA 120.4
C64 C65 C60 122.4(4)
C64 C65 H01 118.8
C60 C65 H01 118.8

loop_
_geom_bond_atom_site_label_1
_geom_bond_atom_site_label_2
_geom_bond_distance
N1 C1 1.363(3)
N1 C24 1.426(3)
N1 H1 0.8800
C1 N2 1.289(3)
C1 C2 1.554(4)
N2 C12 1.415(4)
C2 C3 1.542(4)
C2 C4 1.545(4)
C2 C5 1.547(4)
C3 C8 1.530(4)
C3 H00F 0.9900
C3 H00H 0.9900
C4 C10 1.535(4)
C4 H00D 0.9900
C4 H00E 0.9900
C5 C6 1.536(4)
C5 H00B 0.9900
C5 H00C 0.9900
C6 C11 1.525(4)
C6 C7 1.532(4)
C6 H00W 1.0000
C7 C8 1.534(4)
C7 H01C 0.9900
C7 H01D 0.9900
C8 C9 1.520(4)
C8 H015 1.0000
C9 C10 1.520(4)
C9 H01A 0.9900
C9 H01B 0.9900
C10 C11 1.523(4)
C10 H00S 1.0000
C11 H00I 0.9900
C11 H00N 0.9900
C12 C13 1.406(4)
C12 C17 1.414(4)
C13 C14 1.390(4)
C13 C18 1.519(4)
C14 C15 1.379(4)
C14 H00O 0.9500
C15 C16 1.385(4)
C15 H00U 0.9500
C16 C17 1.389(4)
C16 H00K 0.9500
C17 C21 1.513(4)
C18 C19 1.526(4)
C18 C20 1.526(4)
C18 H00X 1.0000
C19 H01Y 0.9800
C19 H 0.9800
C19 HA 0.9800
C20 H01S 0.9800
C20 H01T 0.9800
C20 H01U 0.9800
C21 C23 1.525(4)
C21 C22 1.527(4)
C21 H00M 1.0000
C22 H01J 0.9800
C22 H01K 0.9800
C22 H01L 0.9800
C23 H01E 0.9800
C23 H01F 0.9800
C23 H01G 0.9800
C24 C29 1.401(4)
C24 C25 1.404(4)
C25 C26 1.391(4)
C25 C30 1.533(4)
C26 C27 1.391(4)
C26 H00A 0.9500
C27 C28 1.381(4)
C27 C56 1.522(4)
C28 C29 1.390(4)
C28 H007 0.9500
C29 C43 1.536(4)
C30 C31 1.521(4)
C30 C37 1.530(4)
C30 H009 1.0000
C31 C32 1.383(4)
C31 C36 1.398(4)
C32 C33 1.391(4)
C32 H00G 0.9500
C33 C34 1.381(5)
C33 H011 0.9500
C34 C35 1.384(5)
C34 H01R 0.9500
C35 C36 1.390(4)
C35 H017 0.9500
C36 H00Q 0.9500
C37 C38 1.382(4)
C37 C42 1.392(4)
C38 C39 1.389(4)
C38 H013 0.9500
C39 C40 1.369(5)
C39 H01O 0.9500
C40 C41 1.382(5)
C40 H01I 0.9500
C41 C42 1.378(4)
C41 H012 0.9500
C42 H00J 0.9500
C43 C44 1.521(4)
C43 C50 1.525(4)
C43 H00L 1.0000
C44 C45 1.389(4)
C44 C49 1.391(4)
C45 C46 1.381(4)
C45 H00Y 0.9500
C46 C47 1.375(5)
C46 H01N 0.9500
C47 C48 1.382(5)
C47 H01Q 0.9500
C48 C49 1.381(4)
C48 H01P 0.9500
C49 H019 0.9500
C50 C51 1.385(4)
C50 C55 1.391(4)
C51 C52 1.393(4)
C51 H00T 0.9500
C52 C53 1.373(5)
C52 H018 0.9500
C53 C54 1.385(5)
C53 H01H 0.9500
C54 C55 1.385(4)
C54 H01M 0.9500
C55 H010 0.9500
C56 C58 1.512(5)
C56 C57 1.521(5)
C56 H014 1.0000
C57 H01V 0.9800
C57 H01W 0.9800
C57 H01X 0.9800
C58 H01Z 0.9800
C58 HB 0.9800
C58 HC 0.9800
C59 C60 1.448(6)
C59 H4AA 0.9800
C59 HD 0.9800
C59 HE 0.9800
C60 C61 1.358(7)
C60 C65 1.397(6)
C61 C62 1.444(7)
C61 H1AA 0.9500
C62 C63 1.293(7)
C62 H3AA 0.9500
C63 C64 1.441(6)
C63 H0AA 0.9500
C64 C65 1.333(5)
C64 H2AA 0.9500
C65 H01 0.9500
